data_9000873
loop_
_publ_author_name
'Mazzi, F.'
'Munno, R.'

_publ_section_title
;Calciobetafite (new mineral of the pyrochlore group) and related minerals
 from Campi Flegrei, Italy; crystal structures of polymignyte and zirkelite:
 comparison with pyrochlore and zirconolite Note: polytype zirconolite-3O
 Locality: Campi Flegrei, Italy
;
_journal_name_full 'American Mineralogist'
_journal_page_first 262
_journal_page_last 276
_journal_volume 68
_journal_year 1983
_chemical_formula_sum 'Ca1.058 Ce0.818 Fe0.982 Na0.09 Nb0.707 O14 Ta0.02 Th0.034 Ti2.273 Zr2'
_chemical_name_mineral Zirconolite
_space_group_IT_number 64
_space_group_name_Hall '-A 2 2ab'
_space_group_name_H-M_alt 'A e a m'
_symmetry_space_group_name_Hall '-A 2 2ab'
_symmetry_space_group_name_H-M 'A e a m'
_cell_angle_alpha 90
_cell_angle_beta 90
_cell_angle_gamma 90
_cell_length_a 10.148
_cell_length_b 14.147
_cell_length_c 7.278
_cell_formula_units_Z 4
_cell_volume 1044.857
_exptl_crystal_density_diffrn 5.126
_cod_original_sg_symbol_H-M 'A c a m'
_cod_original_formula_sum '(Ca1.058 Na.09 Th.034 Ce.818) Zr2 (Ti2.273 Nb.707 Ta.02) Fe.982 O14'
_cod_database_code 9000873

loop_
_symmetry_equiv_pos_as_xyz
x,y,z
x,1/2+y,1/2+z
1/2+x,1/2-y,z
1/2+x,-y,1/2+z
1/2-x,1/2+y,-z
1/2-x,+y,1/2-z
x,y,-z
x,1/2+y,1/2-z
-x,-y,z
-x,1/2-y,1/2+z
1/2-x,1/2+y,z
1/2-x,+y,1/2+z
1/2+x,1/2-y,-z
1/2+x,-y,1/2-z
-x,-y,-z
-x,1/2-y,1/2-z

loop_
_atom_site_aniso_label
_atom_site_aniso_U_11
_atom_site_aniso_U_22
_atom_site_aniso_U_33
_atom_site_aniso_U_12
_atom_site_aniso_U_13
_atom_site_aniso_U_23
Ca1 0.00730 0.00913 0.00778 0.00000 0.00075 0.00000
Na1 0.00730 0.00913 0.00778 0.00000 0.00075 0.00000
Th1 0.00730 0.00913 0.00778 0.00000 0.00075 0.00000
Ce1 0.00730 0.00913 0.00778 0.00000 0.00075 0.00000
Zr1 0.00678 0.00507 0.00886 -0.00073 0.00000 0.00000
Ti1 0.00783 0.00913 0.01315 -0.00073 0.00000 0.00000
Nb1 0.00783 0.00913 0.01315 -0.00073 0.00000 0.00000
Ta1 0.00783 0.00913 0.01315 -0.00073 0.00000 0.00000
Ti2 0.00678 0.00811 0.00698 0.00000 0.00075 0.00000
Nb2 0.00678 0.00811 0.00698 0.00000 0.00075 0.00000
Ta2 0.00678 0.00811 0.00698 0.00000 0.00075 0.00000
Fe1 0.02661 0.01622 0.03220 0.01527 0.00000 0.00000
O1 0.00835 0.01115 0.01691 0.00145 -0.00412 -0.00052
O2 0.00887 0.00913 0.01717 0.00364 -0.00150 0.00156
O3 0.01096 0.00811 0.01771 -0.00145 0.00000 0.00000
O4 0.01304 0.00913 0.01047 -0.00145 0.00000 0.00000
O5 0.01252 0.01622 0.00725 0.00436 0.00000 0.00000

loop_
_atom_site_label
_atom_site_fract_x
_atom_site_fract_y
_atom_site_fract_z
_atom_site_occupancy
_atom_site_U_iso_or_equiv
Ca1 0.75000 0.11594 0.25000 0.52900 ?
Na1 0.75000 0.11594 0.25000 0.04500 ?
Th1 0.75000 0.11594 0.25000 0.01700 ?
Ce1 0.75000 0.11594 0.25000 0.40900 ?
Zr1 0.01505 0.23319 0.50000 1.00000 ?
Ti1 0.00000 0.00000 0.00000 0.51700 ?
Nb1 0.00000 0.00000 0.00000 0.46900 ?
Ta1 0.00000 0.00000 0.00000 0.01400 ?
Ti2 0.25000 0.13323 0.25000 0.87800 ?
Nb2 0.25000 0.13323 0.25000 0.11900 ?
Ta2 0.25000 0.13323 0.25000 0.00300 ?
Fe1 0.00000 0.00000 0.43060 0.46200 ?
Fe2 0.03900 0.01500 0.50000 0.02900 0.00380
O1 0.12590 0.03330 0.19030 1.00000 ?
O2 0.11970 0.23310 0.21040 1.00000 ?
O3 -0.10070 0.10890 0.50000 1.00000 ?
O4 -0.09040 0.12950 0.00000 1.00000 ?
O5 0.17990 0.13960 0.50000 1.00000 ?

_database_code_amcsd 0000892
